data_7225514
loop_
_publ_author_name
'Qiao, Huijie'
'Sun, Suyan'
'Yang, Fan'
'Zhu, Yu'
'Zhu, Weiguo'
'Wu, Yusheng'
'Wu, Yangjie'

_publ_section_title
;
 Palladium-catalyzed direct C-H arylation of ferrocenecarboxamides with
 aryl halides
;
_journal_name_full 'RSC Adv.'
_journal_paper_doi 10.1039/C6RA11972G
_journal_year 2016
_chemical_formula_moiety '2(C31 H28 Fe N2 O), C Cl2'
_chemical_formula_sum 'C63 H58 Cl2 Fe2 N4 O2'
_chemical_formula_weight 1085.73
_space_group_crystal_system monoclinic
_space_group_IT_number 14
_space_group_name_Hall '-P 2ybc'
_space_group_name_H-M_alt 'P 1 21/c 1'
_symmetry_space_group_name_Hall '-P 2ybc'
_symmetry_space_group_name_H-M 'P 1 21/c 1'
_atom_sites_solution_hydrogens mixed
_atom_sites_solution_primary direct
_audit_creation_date 2015-07-01
_audit_creation_method
;
Olex2 1.2
(compiled 2015.01.26 svn.r3150 for OlexSys, GUI svn.r4998)
;
_audit_update_record
;
2016-01-10 deposited with the CCDC.
2016-06-13 downloaded from the CCDC.
;
_cell_angle_alpha 90
_cell_angle_beta 95.6050(17)
_cell_angle_gamma 90
_cell_formula_units_Z 2
_cell_length_a 14.7314(2)
_cell_length_b 10.30632(19)
_cell_length_c 17.8542(4)
_cell_measurement_reflns_used 3674
_cell_measurement_temperature 291(2)
_cell_measurement_theta_max 71.9760
_cell_measurement_theta_min 4.2790
_cell_volume 2697.78(9)
_computing_cell_refinement
;
CrysAlisPro, Agilent Technologies,
Version 1.171.36.32 (release 02-08-2013 CrysAlis171 .NET)
(compiled Aug  2 2013,16:46:58)
;
_computing_data_collection
;
CrysAlisPro, Agilent Technologies,
Version 1.171.36.32 (release 02-08-2013 CrysAlis171 .NET)
(compiled Aug  2 2013,16:46:58)
;
_computing_data_reduction
;
CrysAlisPro, Agilent Technologies,
Version 1.171.36.32 (release 02-08-2013 CrysAlis171 .NET)
(compiled Aug  2 2013,16:46:58)
;
_computing_molecular_graphics 'Olex2 (Dolomanov et al., 2009)'
_computing_publication_material 'Olex2 (Dolomanov et al., 2009)'
_computing_structure_refinement 'ShelXL (Sheldrick, 2008)'
_computing_structure_solution 'ShelXT (Sheldrick, 2015)'
_diffrn_ambient_temperature 291.15
_diffrn_detector_area_resol_mean 16.2312
_diffrn_measured_fraction_theta_full 0.999
_diffrn_measured_fraction_theta_max 0.999
_diffrn_measurement_details
;
  1 omega  -61.00  -33.00   1.0000    1.0000
omega____ theta____ kappa____ phi______ frames
    -        0.0000  178.0000    0.0000 28

  2 omega  -26.00   19.00   1.0000    1.0000
omega____ theta____ kappa____ phi______ frames
    -        0.0000   37.0000   90.0000 45

  3 omega  -69.00  -44.00   1.0000    1.0000
omega____ theta____ kappa____ phi______ frames
    -        0.0000  178.0000  -30.0000 25

  4 omega   20.00   72.00   1.0000    1.0000
omega____ theta____ kappa____ phi______ frames
    -        0.0000   37.0000   90.0000 52

  5 omega   61.00  107.00   1.0000    6.0000
omega____ theta____ kappa____ phi______ frames
    -       56.0000 -125.0000 -180.0000 46

  6 omega   -3.00   66.00   1.0000    6.0000
omega____ theta____ kappa____ phi______ frames
    -       56.0000  -57.0000   90.0000 69

  7 omega   68.00  125.00   1.0000    6.0000
omega____ theta____ kappa____ phi______ frames
    -       56.0000   57.0000 -180.0000 57

  8 omega   93.00  122.00   1.0000    6.0000
omega____ theta____ kappa____ phi______ frames
    -       56.0000   57.0000   60.0000 29

  9 omega   -4.00   73.00   1.0000    6.0000
omega____ theta____ kappa____ phi______ frames
    -       56.0000  -57.0000 -150.0000 77

 10 omega   46.00   96.00   1.0000   24.5000
omega____ theta____ kappa____ phi______ frames
    -      112.0000  -45.0000   90.0000 50

 11 omega   93.00  118.00   1.0000   24.5000
omega____ theta____ kappa____ phi______ frames
    -      112.0000   61.0000 -150.0000 25

 12 omega   46.00  107.00   1.0000   24.5000
omega____ theta____ kappa____ phi______ frames
    -      112.0000  -94.0000    0.0000 61

 13 omega  121.00  176.00   1.0000   24.5000
omega____ theta____ kappa____ phi______ frames
    -      112.0000   61.0000 -150.0000 55

 14 omega   44.00   98.00   1.0000   24.5000
omega____ theta____ kappa____ phi______ frames
    -      112.0000  -45.0000 -120.0000 54

 15 omega   55.00   88.00   1.0000   24.5000
omega____ theta____ kappa____ phi______ frames
    -      112.0000  -30.0000  -90.0000 33

 16 omega   43.00   93.00   1.0000   24.5000
omega____ theta____ kappa____ phi______ frames
    -      112.0000  -45.0000  -30.0000 50

 17 omega   59.00   85.00   1.0000   24.5000
omega____ theta____ kappa____ phi______ frames
    -      112.0000  -30.0000  150.0000 26

 18 omega   66.00   92.00   1.0000   24.5000
omega____ theta____ kappa____ phi______ frames
    -      112.0000  -45.0000  120.0000 26

 19 omega   93.00  164.00   1.0000   24.5000
omega____ theta____ kappa____ phi______ frames
    -      112.0000   15.0000  120.0000 71

 20 omega  -21.00   69.00   1.0000    1.0000
omega____ theta____ kappa____ phi______ frames
    -        0.0000   57.0000 -150.0000 90

 21 omega  -73.00   44.00   1.0000    1.0000
omega____ theta____ kappa____ phi______ frames
    -        0.0000  -19.0000   60.0000 117
;
_diffrn_measurement_device_type 'Xcalibur, Eos, Gemini'
_diffrn_measurement_method '\w scans'
_diffrn_orient_matrix_UB_11 -0.0669309000
_diffrn_orient_matrix_UB_12 -0.0441186000
_diffrn_orient_matrix_UB_13 0.0560583000
_diffrn_orient_matrix_UB_21 -0.0796749000
_diffrn_orient_matrix_UB_22 0.0110537000
_diffrn_orient_matrix_UB_23 -0.0623008000
_diffrn_orient_matrix_UB_31 0.0145855000
_diffrn_orient_matrix_UB_32 -0.1424059000
_diffrn_orient_matrix_UB_33 -0.0221800000
_diffrn_radiation_monochromator graphite
_diffrn_radiation_type CuK\a
_diffrn_radiation_wavelength 1.54184
_diffrn_reflns_av_R_equivalents 0.0292
_diffrn_reflns_av_unetI/netI 0.0363
_diffrn_reflns_Laue_measured_fraction_full 0.999
_diffrn_reflns_Laue_measured_fraction_max 0.999
_diffrn_reflns_limit_h_max 17
_diffrn_reflns_limit_h_min -17
_diffrn_reflns_limit_k_max 6
_diffrn_reflns_limit_k_min -12
_diffrn_reflns_limit_l_max 21
_diffrn_reflns_limit_l_min -21
_diffrn_reflns_number 9723
_diffrn_reflns_point_group_measured_fraction_full 0.999
_diffrn_reflns_point_group_measured_fraction_max 0.999
_diffrn_reflns_theta_full 67.078
_diffrn_reflns_theta_max 67.078
_diffrn_reflns_theta_min 3.014
_diffrn_source 'Enhance (Cu) X-ray Source'
_exptl_absorpt_coefficient_mu 5.596
_exptl_absorpt_correction_T_max 1.00000
_exptl_absorpt_correction_T_min 0.40527
_exptl_absorpt_correction_type multi-scan
_exptl_absorpt_process_details
;
CrysAlisPro, Agilent Technologies,
Version 1.171.36.32 (release 02-08-2013 CrysAlis171 .NET)
(compiled Aug  2 2013,16:46:58)
Empirical absorption correction using spherical harmonics,
 implemented in SCALE3 ABSPACK scaling algorithm.
;
_exptl_crystal_density_diffrn 1.337
_exptl_crystal_F_000 1132
_exptl_crystal_size_max 0.22
_exptl_crystal_size_mid 0.2
_exptl_crystal_size_min 0.17
_refine_diff_density_max 0.679
_refine_diff_density_min -0.641
_refine_diff_density_rms 0.061
_refine_ls_extinction_method none
_refine_ls_goodness_of_fit_ref 1.053
_refine_ls_hydrogen_treatment mixed
_refine_ls_matrix_type full
_refine_ls_number_parameters 340
_refine_ls_number_reflns 4818
_refine_ls_number_restraints 4
_refine_ls_restrained_S_all 1.062
_refine_ls_R_factor_all 0.0625
_refine_ls_R_factor_gt 0.0497
_refine_ls_shift/su_max 0.001
_refine_ls_shift/su_mean 0.000
_refine_ls_structure_factor_coef Fsqd
_refine_ls_weighting_details 'w=1/[\s^2^(Fo^2^)+(0.1000P)^2^] where P=(Fo^2^+2Fc^2^)/3'
_refine_ls_weighting_scheme calc
_refine_ls_wR_factor_gt 0.1388
_refine_ls_wR_factor_ref 0.1497
_reflns_Friedel_coverage 0.000
_reflns_number_gt 3885
_reflns_number_total 4818
_reflns_threshold_expression 'I > 2\s(I)'
_cod_data_source_file c6ra11972g2.cif
_cod_data_source_block 201506167
_cod_database_code 7225514
_chemical_oxdiff_formula C20H20N4O4Fe1
_shelx_space_group_comment
;
The symmetry employed for this shelxl refinement is uniquely defined
by the following loop, which should always be used as a source of
symmetry information in preference to the above space-group names.
They are only intended as comments.
;
_shelx_estimated_absorpt_t_max 0.450
_shelx_estimated_absorpt_t_min 0.372
_reflns_odcompleteness_completeness 99.86
_reflns_odcompleteness_iscentric 1
_reflns_odcompleteness_theta 66.97
_olex2_refinement_description
;
1. Fixed Uiso
 At 1.2 times of:
  All C(H) groups
 At 1.5 times of:
  All C(H,H,H) groups
2. Restrained distances
 C32-Cl1
 1.7 with sigma of 0.02
 C32_$1-Cl1_$1
 1.7 with sigma of 0.02
 C32_$1-C32
 2.2 with sigma of 0.02
 Cl1-C32
 1.76 with sigma of 0.02
3. Others
 Fixed Sof: C32(0.5)
4.a Aromatic/amide H refined with riding coordinates:
 C1(H1), C2(H2), C3(H3), C4(H4), C5(H5), C7(H7), C8(H8), C12(H12), C13(H13),
 C14(H14), C15(H15), C16(H16), C18(H18), C19(H19), C20(H20), C21(H21), C22(H22),
  C28(H28), C29(H29), C30(H30), C31(H31)
4.b Idealised Me refined as rotating group:
 C25(H25A,H25B,H25C), C26(H26A,H26B,H26C)
;
_shelx_shelxl_version_number 2014/7
_olex2_submission_special_instructions 'No special instructions were received'

loop_
_space_group_symop_operation_xyz
'x, y, z'
'-x, y+1/2, -z+1/2'
'-x, -y, -z'
'x, -y-1/2, z-1/2'

loop_
_atom_site_label
_atom_site_type_symbol
_atom_site_fract_x
_atom_site_fract_y
_atom_site_fract_z
_atom_site_U_iso_or_equiv
_atom_site_adp_type
_atom_site_occupancy
_atom_site_site_symmetry_order
_atom_site_calc_flag
_atom_site_refinement_flags_posn
_atom_site_refinement_flags_occupancy
C1 C 0.4900(2) 0.6678(4) 0.6468(3) 0.0846(13) Uani 1 1 d . .
H1 H 0.5243 0.6415 0.6085 0.102 Uiso 1 1 calc R .
C2 C 0.5024(2) 0.6280(4) 0.7217(3) 0.0808(13) Uani 1 1 d . .
H2 H 0.5463 0.5697 0.7421 0.097 Uiso 1 1 calc R .
C3 C 0.4365(2) 0.6920(4) 0.7614(2) 0.0692(10) Uani 1 1 d . .
H3 H 0.4297 0.6840 0.8124 0.083 Uiso 1 1 calc R .
C4 C 0.3840(2) 0.7689(3) 0.7098(2) 0.0644(9) Uani 1 1 d . .
H4 H 0.3355 0.8209 0.7209 0.077 Uiso 1 1 calc R .
C5 C 0.4150(3) 0.7562(4) 0.6395(3) 0.0767(11) Uani 1 1 d . .
H5 H 0.3914 0.7976 0.5956 0.092 Uiso 1 1 calc R .
C6 C 0.29149(18) 0.4837(3) 0.59597(16) 0.0432(6) Uani 1 1 d . .
C7 C 0.3667(2) 0.4046(3) 0.62359(19) 0.0522(7) Uani 1 1 d . .
H7 H 0.4103 0.3699 0.5951 0.063 Uiso 1 1 calc R .
C8 C 0.3634(2) 0.3879(3) 0.7019(2) 0.0537(7) Uani 1 1 d . .
H8 H 0.4044 0.3392 0.7333 0.064 Uiso 1 1 calc R .
C9 C 0.28758(18) 0.4572(3) 0.72543(17) 0.0444(6) Uani 1 1 d . .
C10 C 0.24310(17) 0.5172(2) 0.65882(15) 0.0376(5) Uani 1 1 d . .
C11 C 0.2667(2) 0.5154(3) 0.51556(16) 0.0484(7) Uani 1 1 d . .
C12 C 0.1771(2) 0.5094(3) 0.48399(19) 0.0571(8) Uani 1 1 d . .
H12 H 0.1308 0.4907 0.5142 0.069 Uiso 1 1 calc R .
C13 C 0.1557(3) 0.5312(4) 0.4074(2) 0.0691(10) Uani 1 1 d . .
H13 H 0.0953 0.5276 0.3867 0.083 Uiso 1 1 calc R .
C14 C 0.2238(3) 0.5581(4) 0.3623(2) 0.0774(11) Uani 1 1 d . .
H14 H 0.2095 0.5728 0.3111 0.093 Uiso 1 1 calc R .
C15 C 0.3133(4) 0.5633(5) 0.3929(2) 0.0849(13) Uani 1 1 d . .
H15 H 0.3595 0.5797 0.3621 0.102 Uiso 1 1 calc R .
C16 C 0.3344(3) 0.5444(4) 0.4683(2) 0.0678(9) Uani 1 1 d . .
H16 H 0.3948 0.5509 0.4886 0.081 Uiso 1 1 calc R .
C17 C 0.26092(19) 0.4625(3) 0.80223(17) 0.0485(7) Uani 1 1 d . .
C18 C 0.2647(3) 0.3498(4) 0.8462(2) 0.0671(9) Uani 1 1 d . .
H18 H 0.2831 0.2718 0.8262 0.080 Uiso 1 1 calc R .
C19 C 0.2409(3) 0.3543(5) 0.9195(2) 0.0853(13) Uani 1 1 d . .
H19 H 0.2437 0.2791 0.9485 0.102 Uiso 1 1 calc R .
C20 C 0.2134(3) 0.4684(6) 0.9495(2) 0.0826(13) Uani 1 1 d . .
H20 H 0.1978 0.4704 0.9987 0.099 Uiso 1 1 calc R .
C21 C 0.2089(3) 0.5798(4) 0.9072(2) 0.0703(10) Uani 1 1 d . .
H21 H 0.1905 0.6572 0.9278 0.084 Uiso 1 1 calc R .
C22 C 0.2316(2) 0.5770(3) 0.83410(19) 0.0564(7) Uani 1 1 d . .
H22 H 0.2273 0.6526 0.8055 0.068 Uiso 1 1 calc R .
C23 C 0.15116(17) 0.5817(2) 0.65485(15) 0.0376(5) Uani 1 1 d . .
C24 C 0.06984(17) 0.7948(3) 0.63925(15) 0.0405(6) Uani 1 1 d . .
C25 C 0.0109(2) 0.7754(3) 0.7040(2) 0.0602(8) Uani 1 1 d . .
H25A H -0.0137 0.6890 0.7020 0.090 Uiso 1 1 calc GR .
H25B H -0.0381 0.8371 0.6999 0.090 Uiso 1 1 calc GR .
H25C H 0.0474 0.7877 0.7510 0.090 Uiso 1 1 calc GR .
C26 C 0.0164(2) 0.7654(3) 0.56310(18) 0.0572(8) Uani 1 1 d . .
H26A H 0.0534 0.7856 0.5233 0.086 Uiso 1 1 calc GR .
H26B H -0.0381 0.8170 0.5576 0.086 Uiso 1 1 calc GR .
H26C H 0.0004 0.6751 0.5607 0.086 Uiso 1 1 calc GR .
C27 C 0.10447(19) 0.9346(3) 0.64040(15) 0.0413(6) Uani 1 1 d . .
C28 C 0.0432(2) 1.0375(3) 0.6286(2) 0.0631(8) Uani 1 1 d . .
H28 H -0.0190 1.0215 0.6194 0.076 Uiso 1 1 calc R .
C29 C 0.0753(3) 1.1622(3) 0.6306(2) 0.0681(10) Uani 1 1 d . .
H29 H 0.0353 1.2317 0.6225 0.082 Uiso 1 1 calc R .
C30 C 0.1676(3) 1.1834(3) 0.6448(2) 0.0686(10) Uani 1 1 d . .
H30 H 0.1912 1.2671 0.6469 0.082 Uiso 1 1 calc R .
C31 C 0.2236(3) 1.0783(3) 0.6555(2) 0.0647(9) Uani 1 1 d . .
H31 H 0.2860 1.0926 0.6650 0.078 Uiso 1 1 calc R .
Fe1 Fe 0.37557(3) 0.57916(4) 0.67662(3) 0.04329(17) Uani 1 1 d . .
N1 N 0.15083(14) 0.7107(2) 0.64932(12) 0.0382(5) Uani 1 1 d . .
H1A H 0.2010(19) 0.751(3) 0.6499(14) 0.026(6) Uiso 1 1 d . .
N2 N 0.19343(18) 0.9544(2) 0.65325(15) 0.0504(6) Uani 1 1 d . .
O1 O 0.08282(13) 0.5132(2) 0.65443(14) 0.0550(5) Uani 1 1 d . .
C32 C 0.5501(6) -0.0037(11) 0.5432(6) 0.104(3) Uani 0.5 1 d D P
Cl1 Cl 0.46507(19) 0.1044(2) 0.54003(13) 0.1697(9) Uani 1 1 d D .

loop_
_atom_site_aniso_label
_atom_site_aniso_U_11
_atom_site_aniso_U_22
_atom_site_aniso_U_33
_atom_site_aniso_U_23
_atom_site_aniso_U_13
_atom_site_aniso_U_12
C1 0.0527(19) 0.084(3) 0.122(4) -0.025(3) 0.033(2) -0.0269(19)
C2 0.0382(15) 0.074(3) 0.125(4) -0.016(2) -0.0180(19) -0.0020(16)
C3 0.0586(18) 0.072(2) 0.074(2) -0.0193(19) -0.0103(16) -0.0191(17)
C4 0.0473(15) 0.0480(18) 0.097(3) -0.0173(17) 0.0000(16) -0.0113(13)
C5 0.083(3) 0.059(2) 0.088(3) 0.0080(19) 0.007(2) -0.0303(19)
C6 0.0438(13) 0.0328(13) 0.0524(15) -0.0058(11) 0.0011(11) -0.0016(11)
C7 0.0507(15) 0.0404(15) 0.0647(18) -0.0089(13) 0.0021(13) 0.0077(12)
C8 0.0498(15) 0.0391(15) 0.0699(19) 0.0045(14) -0.0065(14) 0.0104(12)
C9 0.0427(13) 0.0337(13) 0.0543(16) 0.0044(12) -0.0072(11) -0.0010(11)
C10 0.0378(12) 0.0270(12) 0.0467(14) 0.0012(10) -0.0030(10) -0.0044(9)
C11 0.0598(16) 0.0385(14) 0.0468(15) -0.0056(12) 0.0044(13) 0.0008(12)
C12 0.0666(18) 0.0510(18) 0.0521(17) -0.0052(14) -0.0023(14) -0.0096(15)
C13 0.082(2) 0.064(2) 0.0567(19) -0.0048(17) -0.0133(18) -0.0036(18)
C14 0.110(3) 0.073(3) 0.0481(19) 0.0010(17) 0.002(2) 0.006(2)
C15 0.101(3) 0.096(3) 0.062(2) 0.007(2) 0.030(2) 0.012(3)
C16 0.0635(19) 0.079(2) 0.062(2) 0.0010(18) 0.0140(16) 0.0068(18)
C17 0.0411(13) 0.0535(17) 0.0488(15) 0.0127(13) -0.0064(11) -0.0067(12)
C18 0.069(2) 0.060(2) 0.070(2) 0.0206(17) -0.0099(17) -0.0061(16)
C19 0.083(3) 0.097(3) 0.073(3) 0.046(2) -0.003(2) -0.012(2)
C20 0.071(2) 0.123(4) 0.053(2) 0.021(2) 0.0046(17) -0.012(2)
C21 0.062(2) 0.092(3) 0.058(2) -0.0013(19) 0.0108(16) -0.0048(18)
C22 0.0552(16) 0.0572(19) 0.0565(18) 0.0074(14) 0.0044(14) -0.0015(14)
C23 0.0368(12) 0.0334(13) 0.0417(13) 0.0035(10) -0.0011(10) -0.0009(10)
C24 0.0377(11) 0.0363(13) 0.0468(14) 0.0029(11) 0.0008(10) 0.0052(10)
C25 0.0534(16) 0.0592(19) 0.071(2) 0.0043(16) 0.0196(15) 0.0044(14)
C26 0.0523(15) 0.0500(17) 0.0652(19) -0.0009(14) -0.0160(14) 0.0043(13)
C27 0.0498(14) 0.0370(14) 0.0367(13) -0.0004(10) 0.0030(11) 0.0069(11)
C28 0.0627(19) 0.0474(18) 0.078(2) 0.0008(16) 0.0019(17) 0.0135(15)
C29 0.099(3) 0.0389(17) 0.067(2) 0.0004(15) 0.0081(19) 0.0227(17)
C30 0.108(3) 0.0342(16) 0.061(2) -0.0030(14) -0.0044(19) -0.0066(17)
C31 0.073(2) 0.0450(17) 0.072(2) 0.0025(15) -0.0135(18) -0.0132(15)
Fe1 0.0340(2) 0.0394(3) 0.0556(3) -0.00389(19) -0.00033(17) -0.00106(16)
N1 0.0344(10) 0.0312(11) 0.0481(12) 0.0030(9) -0.0002(9) -0.0015(9)
N2 0.0554(14) 0.0370(12) 0.0564(14) 0.0028(11) -0.0070(11) -0.0041(10)
O1 0.0403(10) 0.0391(11) 0.0846(15) 0.0079(10) 0.0002(10) -0.0085(8)
C32 0.091(7) 0.105(8) 0.113(8) -0.012(6) -0.003(6) -0.005(6)
Cl1 0.198(2) 0.1613(19) 0.1440(16) -0.0436(14) -0.0145(15) 0.0535(16)

loop_
_atom_type_symbol
_atom_type_description
_atom_type_scat_dispersion_real
_atom_type_scat_dispersion_imag
_atom_type_scat_source
C C 0.0181 0.0091 'International Tables Vol C Tables 4.2.6.8 and 6.1.1.4'
H H 0.0000 0.0000 'International Tables Vol C Tables 4.2.6.8 and 6.1.1.4'
Cl Cl 0.3639 0.7018 'International Tables Vol C Tables 4.2.6.8 and 6.1.1.4'
Fe Fe -1.1336 3.1974 'International Tables Vol C Tables 4.2.6.8 and 6.1.1.4'
N N 0.0311 0.0180 'International Tables Vol C Tables 4.2.6.8 and 6.1.1.4'
O O 0.0492 0.0322 'International Tables Vol C Tables 4.2.6.8 and 6.1.1.4'

loop_
_geom_angle_atom_site_label_1
_geom_angle_atom_site_label_2
_geom_angle_atom_site_label_3
_geom_angle
_geom_angle_site_symmetry_1
_geom_angle_site_symmetry_3
C2 C1 H1 126.2 . .
C2 C1 C5 107.7(4) . .
C2 C1 Fe1 69.6(2) . .
C5 C1 H1 126.2 . .
C5 C1 Fe1 69.9(2) . .
Fe1 C1 H1 125.9 . .
C1 C2 H2 126.0 . .
C1 C2 C3 108.0(4) . .
C1 C2 Fe1 70.2(2) . .
C3 C2 H2 126.0 . .
C3 C2 Fe1 70.36(18) . .
Fe1 C2 H2 125.0 . .
C2 C3 H3 126.3 . .
C2 C3 Fe1 68.8(2) . .
C4 C3 C2 107.3(4) . .
C4 C3 H3 126.3 . .
C4 C3 Fe1 70.06(19) . .
Fe1 C3 H3 126.3 . .
C3 C4 H4 125.2 . .
C3 C4 Fe1 70.2(2) . .
C5 C4 C3 109.6(4) . .
C5 C4 H4 125.2 . .
C5 C4 Fe1 70.3(2) . .
Fe1 C4 H4 126.0 . .
C1 C5 H5 126.3 . .
C1 C5 Fe1 69.1(2) . .
C4 C5 C1 107.4(4) . .
C4 C5 H5 126.3 . .
C4 C5 Fe1 70.2(2) . .
Fe1 C5 H5 126.0 . .
C7 C6 C10 107.3(3) . .
C7 C6 C11 124.9(3) . .
C7 C6 Fe1 68.68(17) . .
C10 C6 C11 127.7(3) . .
C10 C6 Fe1 69.33(14) . .
C11 C6 Fe1 130.4(2) . .
C6 C7 H7 125.9 . .
C6 C7 Fe1 70.55(16) . .
C8 C7 C6 108.2(3) . .
C8 C7 H7 125.9 . .
C8 C7 Fe1 69.74(18) . .
Fe1 C7 H7 125.4 . .
C7 C8 H8 125.2 . .
C7 C8 C9 109.5(3) . .
C7 C8 Fe1 69.53(17) . .
C9 C8 H8 125.2 . .
C9 C8 Fe1 70.61(17) . .
Fe1 C8 H8 126.2 . .
C8 C9 C10 106.2(3) . .
C8 C9 C17 125.8(3) . .
C8 C9 Fe1 68.71(18) . .
C10 C9 C17 128.0(3) . .
C10 C9 Fe1 69.07(15) . .
C17 C9 Fe1 127.7(2) . .
C6 C10 C9 108.8(2) . .
C6 C10 C23 125.9(2) . .
C6 C10 Fe1 69.91(15) . .
C9 C10 C23 124.3(2) . .
C9 C10 Fe1 69.88(15) . .
C23 C10 Fe1 135.22(18) . .
C12 C11 C6 121.3(3) . .
C12 C11 C16 118.1(3) . .
C16 C11 C6 120.5(3) . .
C11 C12 H12 119.7 . .
C11 C12 C13 120.6(3) . .
C13 C12 H12 119.7 . .
C12 C13 H13 120.0 . .
C14 C13 C12 120.0(4) . .
C14 C13 H13 120.0 . .
C13 C14 H14 120.0 . .
C13 C14 C15 120.0(4) . .
C15 C14 H14 120.0 . .
C14 C15 H15 119.9 . .
C16 C15 C14 120.1(4) . .
C16 C15 H15 119.9 . .
C11 C16 H16 119.4 . .
C15 C16 C11 121.2(4) . .
C15 C16 H16 119.4 . .
C18 C17 C9 119.6(3) . .
C22 C17 C9 122.4(3) . .
C22 C17 C18 118.0(3) . .
C17 C18 H18 120.0 . .
C19 C18 C17 120.1(4) . .
C19 C18 H18 120.0 . .
C18 C19 H19 119.7 . .
C20 C19 C18 120.5(4) . .
C20 C19 H19 119.7 . .
C19 C20 H20 119.9 . .
C19 C20 C21 120.2(4) . .
C21 C20 H20 119.9 . .
C20 C21 H21 120.0 . .
C20 C21 C22 120.0(4) . .
C22 C21 H21 120.0 . .
C17 C22 H22 119.4 . .
C21 C22 C17 121.1(3) . .
C21 C22 H22 119.4 . .
N1 C23 C10 116.1(2) . .
O1 C23 C10 118.7(2) . .
O1 C23 N1 125.1(2) . .
C25 C24 C26 111.4(3) . .
C25 C24 C27 109.1(2) . .
C27 C24 C26 109.9(2) . .
N1 C24 C25 110.1(2) . .
N1 C24 C26 109.4(2) . .
N1 C24 C27 106.8(2) . .
C24 C25 H25A 109.5 . .
C24 C25 H25B 109.5 . .
C24 C25 H25C 109.5 . .
H25A C25 H25B 109.5 . .
H25A C25 H25C 109.5 . .
H25B C25 H25C 109.5 . .
C24 C26 H26A 109.5 . .
C24 C26 H26B 109.5 . .
C24 C26 H26C 109.5 . .
H26A C26 H26B 109.5 . .
H26A C26 H26C 109.5 . .
H26B C26 H26C 109.5 . .
C28 C27 C24 120.3(3) . .
N2 C27 C24 118.1(2) . .
N2 C27 C28 121.6(3) . .
C27 C28 H28 120.2 . .
C29 C28 C27 119.6(3) . .
C29 C28 H28 120.2 . .
C28 C29 H29 120.5 . .
C28 C29 C30 119.1(3) . .
C30 C29 H29 120.5 . .
C29 C30 H30 120.9 . .
C31 C30 C29 118.2(3) . .
C31 C30 H30 120.9 . .
C30 C31 H31 118.2 . .
N2 C31 C30 123.6(3) . .
N2 C31 H31 118.2 . .
C1 Fe1 C3 67.85(18) . .
C1 Fe1 C4 67.51(16) . .
C1 Fe1 C5 40.99(18) . .
C1 Fe1 C6 119.33(16) . .
C1 Fe1 C8 125.94(17) . .
C1 Fe1 C9 163.18(17) . .
C1 Fe1 C10 154.30(17) . .
C2 Fe1 C1 40.16(19) . .
C2 Fe1 C3 40.82(17) . .
C2 Fe1 C4 67.62(16) . .
C2 Fe1 C5 68.07(19) . .
C2 Fe1 C6 150.09(16) . .
C2 Fe1 C7 114.87(15) . .
C2 Fe1 C8 104.51(16) . .
C2 Fe1 C9 125.32(18) . .
C2 Fe1 C10 165.35(18) . .
C3 Fe1 C6 168.86(14) . .
C3 Fe1 C9 106.42(14) . .
C3 Fe1 C10 129.39(14) . .
C4 Fe1 C3 39.77(16) . .
C4 Fe1 C5 39.55(16) . .
C4 Fe1 C6 132.56(13) . .
C4 Fe1 C9 118.96(14) . .
C4 Fe1 C10 111.92(12) . .
C5 Fe1 C3 67.31(18) . .
C5 Fe1 C6 111.77(15) . .
C5 Fe1 C9 153.17(15) . .
C5 Fe1 C10 121.63(14) . .
C6 Fe1 C9 69.11(12) . .
C7 Fe1 C1 107.06(16) . .
C7 Fe1 C3 148.45(15) . .
C7 Fe1 C4 169.12(15) . .
C7 Fe1 C5 130.30(17) . .
C7 Fe1 C6 40.77(12) . .
C7 Fe1 C8 40.73(14) . .
C7 Fe1 C9 69.02(13) . .
C7 Fe1 C10 68.56(12) . .
C8 Fe1 C3 115.37(15) . .
C8 Fe1 C4 150.11(16) . .
C8 Fe1 C5 166.10(16) . .
C8 Fe1 C6 68.40(12) . .
C8 Fe1 C9 40.68(12) . .
C8 Fe1 C10 68.23(11) . .
C10 Fe1 C6 40.76(11) . .
C10 Fe1 C9 41.05(10) . .
C23 N1 C24 126.4(2) . .
C23 N1 H1A 119.3(18) . .
C24 N1 H1A 114.3(18) . .
C27 N2 C31 117.9(3) . .
Cl1 C32 C32 57.5(4) . 3_656
Cl1 C32 C32 51.3(4) 3_656 3_656
Cl1 C32 Cl1 108.8(4) . 3_656
C32 Cl1 C32 71.2(4) . 3_656

loop_
_geom_bond_atom_site_label_1
_geom_bond_atom_site_label_2
_geom_bond_distance
_geom_bond_site_symmetry_2
C1 H1 0.9300 .
C1 C2 1.393(7) .
C1 C5 1.428(6) .
C1 Fe1 2.033(3) .
C2 H2 0.9300 .
C2 C3 1.419(6) .
C2 Fe1 2.025(3) .
C3 H3 0.9300 .
C3 C4 1.391(5) .
C3 Fe1 2.045(3) .
C4 H4 0.9300 .
C4 C5 1.383(6) .
C4 Fe1 2.044(3) .
C5 H5 0.9300 .
C5 Fe1 2.045(4) .
C6 C7 1.424(4) .
C6 C10 1.429(4) .
C6 C11 1.483(4) .
C6 Fe1 2.056(3) .
C7 H7 0.9300 .
C7 C8 1.415(5) .
C7 Fe1 2.031(3) .
C8 H8 0.9300 .
C8 C9 1.423(4) .
C8 Fe1 2.034(3) .
C9 C10 1.440(4) .
C9 C17 1.464(4) .
C9 Fe1 2.059(3) .
C10 C23 1.504(3) .
C10 Fe1 2.048(2) .
C11 C12 1.385(5) .
C11 C16 1.401(5) .
C12 H12 0.9300 .
C12 C13 1.392(5) .
C13 H13 0.9300 .
C13 C14 1.375(6) .
C14 H14 0.9300 .
C14 C15 1.379(7) .
C15 H15 0.9300 .
C15 C16 1.365(6) .
C16 H16 0.9300 .
C17 C18 1.400(4) .
C17 C22 1.396(5) .
C18 H18 0.9300 .
C18 C19 1.389(6) .
C19 H19 0.9300 .
C19 C20 1.370(7) .
C20 H20 0.9300 .
C20 C21 1.373(6) .
C21 H21 0.9300 .
C21 C22 1.378(5) .
C22 H22 0.9300 .
C23 N1 1.334(3) .
C23 O1 1.229(3) .
C24 C25 1.526(4) .
C24 C26 1.534(4) .
C24 C27 1.528(4) .
C24 N1 1.471(3) .
C25 H25A 0.9600 .
C25 H25B 0.9600 .
C25 H25C 0.9600 .
C26 H26A 0.9600 .
C26 H26B 0.9600 .
C26 H26C 0.9600 .
C27 C28 1.395(4) .
C27 N2 1.324(4) .
C28 H28 0.9300 .
C28 C29 1.368(5) .
C29 H29 0.9300 .
C29 C30 1.376(6) .
C30 H30 0.9300 .
C30 C31 1.364(5) .
C31 H31 0.9300 .
C31 N2 1.351(4) .
N1 H1A 0.85(3) .
C32 C32 2.031(15) 3_656
C32 Cl1 1.674(8) .
C32 Cl1 1.809(9) 3_656
Cl1 C32 1.809(9) 3_656

loop_
_geom_torsion_atom_site_label_1
_geom_torsion_atom_site_label_2
_geom_torsion_atom_site_label_3
_geom_torsion_atom_site_label_4
_geom_torsion
_geom_torsion_site_symmetry_1
_geom_torsion_site_symmetry_4
C1 C2 C3 C4 0.7(4) . .
C1 C2 C3 Fe1 60.4(3) . .
C2 C1 C5 C4 0.4(4) . .
C2 C1 C5 Fe1 -59.6(3) . .
C2 C3 C4 C5 -0.4(4) . .
C2 C3 C4 Fe1 58.9(2) . .
C3 C4 C5 C1 0.0(4) . .
C3 C4 C5 Fe1 59.3(2) . .
C5 C1 C2 C3 -0.7(4) . .
C5 C1 C2 Fe1 59.8(3) . .
C6 C7 C8 C9 -0.9(4) . .
C6 C7 C8 Fe1 -60.4(2) . .
C6 C10 C23 N1 -84.0(3) . .
C6 C10 C23 O1 93.7(3) . .
C6 C11 C12 C13 -175.8(3) . .
C6 C11 C16 C15 174.6(4) . .
C7 C6 C10 C9 -0.8(3) . .
C7 C6 C10 C23 -169.7(2) . .
C7 C6 C10 Fe1 58.4(2) . .
C7 C6 C11 C12 135.1(3) . .
C7 C6 C11 C16 -40.9(4) . .
C7 C8 C9 C10 0.4(3) . .
C7 C8 C9 C17 179.3(3) . .
C7 C8 C9 Fe1 -58.8(2) . .
C8 C9 C10 C6 0.3(3) . .
C8 C9 C10 C23 169.4(2) . .
C8 C9 C10 Fe1 -58.9(2) . .
C8 C9 C17 C18 -41.3(4) . .
C8 C9 C17 C22 138.6(3) . .
C9 C10 C23 N1 108.8(3) . .
C9 C10 C23 O1 -73.5(4) . .
C9 C17 C18 C19 179.0(3) . .
C9 C17 C22 C21 -178.5(3) . .
C10 C6 C7 C8 1.1(3) . .
C10 C6 C7 Fe1 -58.79(19) . .
C10 C6 C11 C12 -40.2(4) . .
C10 C6 C11 C16 143.9(3) . .
C10 C9 C17 C18 137.5(3) . .
C10 C9 C17 C22 -42.7(4) . .
C10 C23 N1 C24 175.4(2) . .
C11 C6 C7 C8 -175.0(3) . .
C11 C6 C7 Fe1 125.1(3) . .
C11 C6 C10 C9 175.1(3) . .
C11 C6 C10 C23 6.3(4) . .
C11 C6 C10 Fe1 -125.7(3) . .
C11 C12 C13 C14 0.5(6) . .
C12 C11 C16 C15 -1.5(6) . .
C12 C13 C14 C15 0.1(6) . .
C13 C14 C15 C16 -1.4(7) . .
C14 C15 C16 C11 2.1(7) . .
C16 C11 C12 C13 0.2(5) . .
C17 C9 C10 C6 -178.6(3) . .
C17 C9 C10 C23 -9.6(4) . .
C17 C9 C10 Fe1 122.1(3) . .
C17 C18 C19 C20 0.2(6) . .
C18 C17 C22 C21 1.4(5) . .
C18 C19 C20 C21 0.1(6) . .
C19 C20 C21 C22 0.3(6) . .
C20 C21 C22 C17 -1.1(5) . .
C22 C17 C18 C19 -0.9(5) . .
C24 C27 C28 C29 179.3(3) . .
C24 C27 N2 C31 -178.9(3) . .
C25 C24 C27 C28 -63.9(4) . .
C25 C24 C27 N2 115.7(3) . .
C25 C24 N1 C23 58.6(4) . .
C26 C24 C27 C28 58.5(4) . .
C26 C24 C27 N2 -121.8(3) . .
C26 C24 N1 C23 -64.2(3) . .
C27 C24 N1 C23 177.0(2) . .
C27 C28 C29 C30 -0.5(6) . .
C28 C27 N2 C31 0.8(5) . .
C28 C29 C30 C31 0.7(6) . .
C29 C30 C31 N2 -0.2(6) . .
C30 C31 N2 C27 -0.5(5) . .
Fe1 C1 C2 C3 -60.5(3) . .
Fe1 C1 C5 C4 60.0(2) . .
Fe1 C2 C3 C4 -59.7(2) . .
Fe1 C3 C4 C5 -59.4(2) . .
Fe1 C4 C5 C1 -59.3(2) . .
Fe1 C6 C7 C8 59.8(2) . .
Fe1 C6 C10 C9 -59.21(18) . .
Fe1 C6 C10 C23 131.9(2) . .
Fe1 C6 C11 C12 -134.3(3) . .
Fe1 C6 C11 C16 49.7(4) . .
Fe1 C7 C8 C9 59.5(2) . .
Fe1 C8 C9 C10 59.18(18) . .
Fe1 C8 C9 C17 -121.9(3) . .
Fe1 C9 C10 C6 59.23(18) . .
Fe1 C9 C10 C23 -131.7(2) . .
Fe1 C9 C17 C18 -130.8(3) . .
Fe1 C9 C17 C22 49.1(4) . .
Fe1 C10 C23 N1 13.3(4) . .
Fe1 C10 C23 O1 -169.0(2) . .
N1 C24 C27 C28 177.0(3) . .
N1 C24 C27 N2 -3.3(3) . .
N2 C27 C28 C29 -0.3(5) . .
O1 C23 N1 C24 -2.2(5) . .
Cl1 C32 Cl1 C32 0.000(1) 3_656 3_656
